data_4023509
loop_
_publ_author_name
'Teresa Olszewska'
'Maria Gdaniec'
'Tadeusz Po\/lo\'nski'

_publ_section_title
;
 Enantiomeric Resolution of N,N'-Dimethyldithiodianthranilide
 through Diastereomeric Silver(I) Complex. Circular Dichroism
 Spectra, Racemization Barrier, and Molecular Self-Assembly
;
_journal_name_full 'Journal of Organic Chemistry'
_journal_page_first 4859
_journal_page_last 4864
_journal_paper_doi 10.1021/jo8004809
_journal_volume 73
_journal_year 2008
_chemical_formula_moiety '2(C16 H14 N2 S2), C7 H8'
_chemical_formula_sum 'C39 H36 N4 S4'
_chemical_formula_weight 688.96
_chemical_name_systematic
; 
5,11-dimethyldibenzo[b,f][1,5]diazocine-6,12(5H,11H)-dithione 
toluene 2:1 solvate 
;
_space_group_IT_number 2
_symmetry_cell_setting triclinic
_symmetry_space_group_name_Hall '-P 1'
_symmetry_space_group_name_H-M 'P -1'
_atom_sites_solution_hydrogens geom
_atom_sites_solution_primary direct
_atom_sites_solution_secondary difmap
_audit_creation_method SHELXL-97
_audit_update_record
;
2008-02-14 # Formatted by publCIF
;
_cell_angle_alpha 107.36(2)
_cell_angle_beta 95.120(10)
_cell_angle_gamma 101.21(2)
_cell_formula_units_Z 1
_cell_length_a 8.5694(8)
_cell_length_b 9.811(2)
_cell_length_c 11.707(2)
_cell_measurement_reflns_used 45
_cell_measurement_temperature 293(2)
_cell_measurement_theta_max 14
_cell_measurement_theta_min 7
_cell_volume 910.0(3)
_computing_cell_refinement 'Kuma KM-4 software (Kuma Diffraction, 1991)'
_computing_data_collection 'Kuma KM-4 sofware (Kuma Diffraction, 1991)'
_computing_data_reduction 'Kuma KM-4 software (Kuma Diffraction, 1991)'
_computing_molecular_graphics
; Stereochemical Workstation (Siemens, 1989).
Mercury, Version 1.4
(Macrae et al., 2006)
;
_computing_publication_material SHELXL-97
_computing_structure_refinement 'SHELXL-97 (Sheldrick, 1997)'
_computing_structure_solution 'SHELXS-97 (Sheldrick, 1997)'
_diffrn_ambient_temperature 293(2)
_diffrn_measured_fraction_theta_full 0.976
_diffrn_measured_fraction_theta_max 0.976
_diffrn_measurement_device 'KM-4 four-circle diffractometer'
_diffrn_measurement_method '\w/2\q scan'
_diffrn_radiation_monochromator graphite
_diffrn_radiation_source 'fine-focus sealed tube'
_diffrn_radiation_type CuK\a
_diffrn_radiation_wavelength 1.54178
_diffrn_reflns_av_R_equivalents 0.0000
_diffrn_reflns_av_sigmaI/netI 0.0179
_diffrn_reflns_limit_h_max 9
_diffrn_reflns_limit_h_min -10
_diffrn_reflns_limit_k_max 11
_diffrn_reflns_limit_k_min -11
_diffrn_reflns_limit_l_max 13
_diffrn_reflns_limit_l_min 0
_diffrn_reflns_number 3030
_diffrn_reflns_theta_full 65.09
_diffrn_reflns_theta_max 65.09
_diffrn_reflns_theta_min 4.01
_diffrn_standards_decay_% 1.5%
_diffrn_standards_interval_count 100
_diffrn_standards_number 3
_exptl_absorpt_coefficient_mu 2.648
_exptl_absorpt_correction_T_max 0.868
_exptl_absorpt_correction_T_min 0.433
_exptl_absorpt_correction_type psi-scan
_exptl_crystal_colour yellow
_exptl_crystal_density_diffrn 1.257
_exptl_crystal_density_method 'not measured'
_exptl_crystal_description block
_exptl_crystal_F_000 362
_exptl_crystal_size_max 0.5
_exptl_crystal_size_mid 0.4
_exptl_crystal_size_min 0.1
_refine_diff_density_max 0.479
_refine_diff_density_min -0.326
_refine_diff_density_rms 0.046
_refine_ls_extinction_coef 0.0115(13)
_refine_ls_extinction_expression Fc^*^=kFc[1+0.001xFc^2^\l^3^/sin(2\q)]^-1/4^
_refine_ls_extinction_method SHELXL
_refine_ls_goodness_of_fit_ref 1.052
_refine_ls_hydrogen_treatment constr
_refine_ls_matrix_type full
_refine_ls_number_parameters 247
_refine_ls_number_reflns 3030
_refine_ls_number_restraints 59
_refine_ls_restrained_S_all 1.078
_refine_ls_R_factor_all 0.0660
_refine_ls_R_factor_gt 0.0501
_refine_ls_shift/su_max 0.007
_refine_ls_shift/su_mean 0.000
_refine_ls_structure_factor_coef Fsqd
_refine_ls_weighting_details 'calc w=1/[\s^2^(Fo^2^)+(0.0761P)^2^+0.4729P] where P=(Fo^2^+2Fc^2^)/3'
_refine_ls_weighting_scheme calc
_refine_ls_wR_factor_gt 0.1393
_refine_ls_wR_factor_ref 0.1503
_reflns_number_gt 2445
_reflns_number_total 3030
_reflns_threshold_expression I>2\s(I)
_cod_data_source_file jo8004809-File006.cif
_cod_data_source_block (+-)-2b-toluene
_cod_database_code 4023509

loop_
_symmetry_equiv_pos_as_xyz
'x, y, z'
'-x, -y, -z'

loop_
_atom_site_label
_atom_site_type_symbol
_atom_site_fract_x
_atom_site_fract_y
_atom_site_fract_z
_atom_site_U_iso_or_equiv
_atom_site_adp_type
_atom_site_occupancy
_atom_site_symmetry_multiplicity
_atom_site_calc_flag
_atom_site_refinement_flags
_atom_site_disorder_assembly
_atom_site_disorder_group
S1 S 0.74039(14) 0.23726(11) 1.08988(7) 0.0924(4) Uani 1 1 d . . .
S2 S 1.11678(10) 0.04914(10) 0.74544(7) 0.0762(3) Uani 1 1 d . . .
N1 N 0.9608(2) 0.2613(2) 0.8093(2) 0.0544(6) Uani 1 1 d . . .
N2 N 0.7069(3) 0.0358(2) 0.8750(2) 0.0600(6) Uani 1 1 d . . .
C1 C 0.8201(3) 0.3198(3) 0.8094(2) 0.0493(6) Uani 1 1 d . . .
C2 C 0.6977(3) 0.2781(3) 0.8713(2) 0.0505(6) Uani 1 1 d . . .
C3 C 0.5682(3) 0.3438(3) 0.8757(3) 0.0638(7) Uani 1 1 d . . .
H3 H 0.4861 0.3178 0.9174 0.077 Uiso 1 1 calc R . .
C4 C 0.5593(4) 0.4466(4) 0.8192(3) 0.0739(9) Uani 1 1 d . . .
H4 H 0.4712 0.4892 0.8224 0.089 Uiso 1 1 calc R . .
C5 C 0.6799(4) 0.4865(3) 0.7580(3) 0.0723(8) Uani 1 1 d . . .
H5 H 0.6731 0.5561 0.7197 0.087 Uiso 1 1 calc R . .
C6 C 0.8110(4) 0.4244(3) 0.7530(3) 0.0615(7) Uani 1 1 d . . .
H6 H 0.8931 0.4524 0.7119 0.074 Uiso 1 1 calc R . .
C7 C 0.7133(3) 0.1743(3) 0.9399(2) 0.0561(7) Uani 1 1 d . . .
C8 C 0.6774(3) -0.0145(3) 0.7443(2) 0.0563(7) Uani 1 1 d . . .
C9 C 0.7976(3) 0.0281(3) 0.6817(2) 0.0529(6) Uani 1 1 d . . .
C10 C 0.7690(4) -0.0251(3) 0.5558(2) 0.0634(8) Uani 1 1 d . . .
H10 H 0.8474 0.0031 0.5120 0.076 Uiso 1 1 calc R . .
C11 C 0.6242(4) -0.1196(4) 0.4959(3) 0.0739(9) Uani 1 1 d . . .
H11 H 0.6054 -0.1546 0.4116 0.089 Uiso 1 1 calc R . .
C12 C 0.5077(5) -0.1627(4) 0.5590(3) 0.0809(10) Uani 1 1 d . . .
H12 H 0.4112 -0.2278 0.5176 0.097 Uiso 1 1 calc R . .
C13 C 0.5332(4) -0.1097(3) 0.6842(3) 0.0733(9) Uani 1 1 d . . .
H13 H 0.4540 -0.1379 0.7273 0.088 Uiso 1 1 calc R . .
C14 C 0.9583(3) 0.1216(3) 0.7487(2) 0.0523(6) Uani 1 1 d . . .
C15 C 1.1099(4) 0.3621(4) 0.8828(4) 0.0838(10) Uani 1 1 d . . .
H15A H 1.1241 0.3487 0.9607 0.126 Uiso 1 1 calc R . .
H15B H 1.1033 0.4616 0.8932 0.126 Uiso 1 1 calc R . .
H15C H 1.1998 0.3421 0.8427 0.126 Uiso 1 1 calc R . .
C16 C 0.7300(5) -0.0747(4) 0.9330(3) 0.0899(11) Uani 1 1 d . . .
H16A H 0.7904 -0.0263 1.0129 0.135 Uiso 1 1 calc R . .
H16B H 0.7876 -0.1399 0.8856 0.135 Uiso 1 1 calc R . .
H16C H 0.6269 -0.1299 0.9383 0.135 Uiso 1 1 calc R . .
C1T C 0.8746(6) 0.5019(7) 0.4572(5) 0.076(2) Uani 0.50 1 d PDU . .
C2T C 0.9717(9) 0.6277(7) 0.5451(6) 0.083(2) Uani 0.50 1 d PDU . .
H2TA H 0.9370 0.7179 0.5695 0.100 Uiso 0.50 1 d PR . .
C3T C 1.1212(8) 0.6203(11) 0.5974(7) 0.098(4) Uani 0.50 1 d PDU . .
H3TA H 1.1891 0.7057 0.6576 0.117 Uiso 0.50 1 d PR . .
C4T C 1.1750(8) 0.4919(13) 0.5642(9) 0.118(4) Uani 0.50 1 d PDU . .
H4TA H 1.2782 0.4878 0.6007 0.142 Uiso 0.50 1 d PR . .
C5T C 1.0781(10) 0.3664(10) 0.4765(9) 0.110(4) Uani 0.50 1 d PDU . .
H5TA H 1.1130 0.2762 0.4522 0.132 Uiso 0.50 1 d PR . .
C6T C 0.9285(8) 0.3739(7) 0.4243(6) 0.0561(16) Uani 0.50 1 d PDU . .
H6TA H 0.8607 0.2885 0.3641 0.067 Uiso 0.50 1 d PR . .
C7T C 0.7150(8) 0.5144(12) 0.4034(8) 0.125(3) Uani 0.50 1 d PDU . .
H7TA H 0.6614 0.4212 0.3452 0.188 Uiso 0.50 1 d PR . .
H7TB H 0.6504 0.5407 0.4658 0.188 Uiso 0.50 1 d PR . .
H7TC H 0.7305 0.5878 0.3639 0.188 Uiso 0.50 1 d PR . .

loop_
_atom_site_aniso_label
_atom_site_aniso_U_11
_atom_site_aniso_U_22
_atom_site_aniso_U_33
_atom_site_aniso_U_23
_atom_site_aniso_U_13
_atom_site_aniso_U_12
S1 0.1404(9) 0.0818(6) 0.0409(4) 0.0146(4) 0.0128(4) 0.0025(5)
S2 0.0733(5) 0.0909(6) 0.0643(5) 0.0140(4) 0.0051(4) 0.0393(4)
N1 0.0449(11) 0.0540(13) 0.0580(13) 0.0132(10) 0.0094(9) 0.0042(9)
N2 0.0771(16) 0.0534(13) 0.0440(12) 0.0189(10) 0.0069(10) -0.0011(11)
C1 0.0487(14) 0.0458(13) 0.0467(13) 0.0087(11) 0.0101(11) 0.0045(11)
C2 0.0494(14) 0.0522(14) 0.0417(13) 0.0091(11) 0.0076(10) 0.0017(11)
C3 0.0520(15) 0.0769(19) 0.0578(16) 0.0149(15) 0.0160(12) 0.0119(14)
C4 0.0651(19) 0.081(2) 0.072(2) 0.0136(17) 0.0098(15) 0.0281(16)
C5 0.089(2) 0.0612(18) 0.0702(19) 0.0238(15) 0.0098(17) 0.0228(16)
C6 0.0689(18) 0.0553(16) 0.0615(17) 0.0213(13) 0.0199(14) 0.0094(13)
C7 0.0582(15) 0.0588(16) 0.0445(14) 0.0159(12) 0.0112(11) -0.0027(12)
C8 0.0686(17) 0.0479(14) 0.0451(14) 0.0128(11) 0.0019(12) 0.0037(12)
C9 0.0621(16) 0.0507(14) 0.0429(13) 0.0108(11) 0.0047(11) 0.0148(12)
C10 0.0744(19) 0.0704(18) 0.0432(14) 0.0103(13) 0.0063(13) 0.0259(15)
C11 0.090(2) 0.075(2) 0.0456(15) 0.0053(14) -0.0031(15) 0.0233(18)
C12 0.085(2) 0.070(2) 0.064(2) 0.0081(16) -0.0121(17) -0.0038(17)
C13 0.077(2) 0.0643(18) 0.0634(18) 0.0177(15) 0.0017(15) -0.0095(16)
C14 0.0572(15) 0.0605(16) 0.0399(13) 0.0164(11) 0.0109(11) 0.0137(12)
C15 0.0474(16) 0.072(2) 0.108(3) 0.0051(19) 0.0042(16) -0.0023(14)
C16 0.130(3) 0.068(2) 0.070(2) 0.0371(17) 0.001(2) 0.003(2)
C1T 0.087(4) 0.081(4) 0.075(4) 0.040(3) 0.028(3) 0.028(3)
C2T 0.088(4) 0.079(4) 0.075(4) 0.022(3) 0.021(4) 0.002(3)
C3T 0.098(5) 0.099(5) 0.088(5) 0.028(4) 0.014(4) 0.008(4)
C4T 0.101(5) 0.147(6) 0.113(5) 0.059(4) 0.013(4) 0.018(4)
C5T 0.114(5) 0.107(5) 0.113(6) 0.039(4) 0.023(4) 0.028(4)
C6T 0.057(3) 0.054(3) 0.055(3) 0.016(2) 0.004(3) 0.013(3)
C7T 0.122(5) 0.134(5) 0.131(5) 0.050(4) 0.005(4) 0.050(4)

loop_
_atom_type_symbol
_atom_type_description
_atom_type_scat_dispersion_real
_atom_type_scat_dispersion_imag
_atom_type_scat_source
C C 0.0181 0.0091 'International Tables Vol C Tables 4.2.6.8 and 6.1.1.4'
H H 0.0000 0.0000 'International Tables Vol C Tables 4.2.6.8 and 6.1.1.4'
N N 0.0311 0.0180 'International Tables Vol C Tables 4.2.6.8 and 6.1.1.4'
S S 0.3331 0.5567 'International Tables Vol C Tables 4.2.6.8 and 6.1.1.4'

loop_
_geom_angle_atom_site_label_1
_geom_angle_atom_site_label_2
_geom_angle_atom_site_label_3
_geom_angle
_geom_angle_site_symmetry_1
_geom_angle_site_symmetry_3
_geom_angle_publ_flag
C14 N1 C1 122.7(2) . . ?
C14 N1 C15 120.8(2) . . ?
C1 N1 C15 116.5(2) . . ?
C7 N2 C8 122.0(2) . . ?
C7 N2 C16 121.7(2) . . ?
C8 N2 C16 116.3(2) . . ?
C6 C1 C2 120.3(2) . . ?
C6 C1 N1 119.3(2) . . ?
C2 C1 N1 120.3(2) . . ?
C3 C2 C1 118.7(3) . . ?
C3 C2 C7 120.9(2) . . ?
C1 C2 C7 120.3(2) . . ?
C4 C3 C2 120.9(3) . . ?
C4 C3 H3 119.6 . . ?
C2 C3 H3 119.6 . . ?
C5 C4 C3 120.1(3) . . ?
C5 C4 H4 119.9 . . ?
C3 C4 H4 119.9 . . ?
C4 C5 C6 120.4(3) . . ?
C4 C5 H5 119.8 . . ?
C6 C5 H5 119.8 . . ?
C5 C6 C1 119.6(3) . . ?
C5 C6 H6 120.2 . . ?
C1 C6 H6 120.2 . . ?
N2 C7 C2 116.9(2) . . ?
N2 C7 S1 124.3(2) . . ?
C2 C7 S1 118.8(2) . . ?
C13 C8 C9 121.3(3) . . ?
C13 C8 N2 119.3(3) . . ?
C9 C8 N2 119.3(2) . . ?
C8 C9 C10 118.6(3) . . ?
C8 C9 C14 120.5(2) . . ?
C10 C9 C14 120.8(2) . . ?
C11 C10 C9 120.0(3) . . ?
C11 C10 H10 120.0 . . ?
C9 C10 H10 120.0 . . ?
C12 C11 C10 120.8(3) . . ?
C12 C11 H11 119.6 . . ?
C10 C11 H11 119.6 . . ?
C11 C12 C13 120.1(3) . . ?
C11 C12 H12 119.9 . . ?
C13 C12 H12 119.9 . . ?
C8 C13 C12 119.3(3) . . ?
C8 C13 H13 120.4 . . ?
C12 C13 H13 120.4 . . ?
N1 C14 C9 115.8(2) . . ?
N1 C14 S2 124.5(2) . . ?
C9 C14 S2 119.7(2) . . ?
N1 C15 H15A 109.5 . . ?
N1 C15 H15B 109.5 . . ?
H15A C15 H15B 109.5 . . ?
N1 C15 H15C 109.5 . . ?
H15A C15 H15C 109.5 . . ?
H15B C15 H15C 109.5 . . ?
N2 C16 H16A 109.5 . . ?
N2 C16 H16B 109.5 . . ?
H16A C16 H16B 109.5 . . ?
N2 C16 H16C 109.5 . . ?
H16A C16 H16C 109.5 . . ?
H16B C16 H16C 109.5 . . ?

loop_
_geom_bond_atom_site_label_1
_geom_bond_atom_site_label_2
_geom_bond_distance
_geom_bond_site_symmetry_2
_geom_bond_publ_flag
S1 C7 1.656(3) . ?
S2 C14 1.649(3) . ?
N1 C14 1.337(3) . ?
N1 C1 1.432(3) . ?
N1 C15 1.468(4) . ?
N2 C7 1.333(4) . ?
N2 C8 1.442(3) . ?
N2 C16 1.475(4) . ?
C1 C6 1.386(4) . ?
C1 C2 1.392(3) . ?
C2 C3 1.385(4) . ?
C2 C7 1.491(4) . ?
C3 C4 1.371(5) . ?
C3 H3 0.9300 . ?
C4 C5 1.370(5) . ?
C4 H4 0.9300 . ?
C5 C6 1.377(4) . ?
C5 H5 0.9300 . ?
C6 H6 0.9300 . ?
C8 C13 1.377(4) . ?
C8 C9 1.387(4) . ?
C9 C10 1.390(4) . ?
C9 C14 1.496(4) . ?
C10 C11 1.379(4) . ?
C10 H10 0.9300 . ?
C11 C12 1.370(5) . ?
C11 H11 0.9300 . ?
C12 C13 1.381(5) . ?
C12 H12 0.9300 . ?
C13 H13 0.9300 . ?
C15 H15A 0.9600 . ?
C15 H15B 0.9600 . ?
C15 H15C 0.9600 . ?
C16 H16A 0.9600 . ?
C16 H16B 0.9600 . ?
C16 H16C 0.9600 . ?
C1T C6T 1.382(4) . ?
C1T C2T 1.402(4) . ?
C1T C7T 1.496(5) . ?
C2T C3T 1.394(4) . ?
C2T H2TA 0.9600 . ?
C3T C4T 1.385(4) . ?
C3T H3TA 0.9600 . ?
C4T C5T 1.399(4) . ?
C4T H4TA 0.9600 . ?
C5T C6T 1.395(4) . ?
C5T H5TA 0.9601 . ?
C6T H6TA 0.9601 . ?
C7T H7TA 0.9600 . ?
C7T H7TB 0.9601 . ?
C7T H7TC 0.9600 . ?

loop_
_geom_torsion_atom_site_label_1
_geom_torsion_atom_site_label_2
_geom_torsion_atom_site_label_3
_geom_torsion_atom_site_label_4
_geom_torsion
_geom_torsion_site_symmetry_1
_geom_torsion_site_symmetry_2
_geom_torsion_site_symmetry_3
_geom_torsion_site_symmetry_4
_geom_torsion_publ_flag
C14 N1 C1 C6 -112.5(3) . . . . ?
C15 N1 C1 C6 69.1(4) . . . . ?
C14 N1 C1 C2 71.1(3) . . . . ?
C15 N1 C1 C2 -107.2(3) . . . . ?
C6 C1 C2 C3 -0.3(4) . . . . ?
N1 C1 C2 C3 176.0(2) . . . . ?
C6 C1 C2 C7 -175.3(2) . . . . ?
N1 C1 C2 C7 1.0(4) . . . . ?
C1 C2 C3 C4 0.7(4) . . . . ?
C7 C2 C3 C4 175.6(3) . . . . ?
C2 C3 C4 C5 -0.4(5) . . . . ?
C3 C4 C5 C6 -0.2(5) . . . . ?
C4 C5 C6 C1 0.5(5) . . . . ?
C2 C1 C6 C5 -0.3(4) . . . . ?
N1 C1 C6 C5 -176.7(3) . . . . ?
C8 N2 C7 C2 -3.4(4) . . . . ?
C16 N2 C7 C2 176.5(3) . . . . ?
C8 N2 C7 S1 177.8(2) . . . . ?
C16 N2 C7 S1 -2.3(4) . . . . ?
C3 C2 C7 N2 116.0(3) . . . . ?
C1 C2 C7 N2 -69.1(3) . . . . ?
C3 C2 C7 S1 -65.1(3) . . . . ?
C1 C2 C7 S1 109.8(3) . . . . ?
C7 N2 C8 C13 -110.5(3) . . . . ?
C16 N2 C8 C13 69.6(4) . . . . ?
C7 N2 C8 C9 72.7(4) . . . . ?
C16 N2 C8 C9 -107.3(3) . . . . ?
C13 C8 C9 C10 1.2(4) . . . . ?
N2 C8 C9 C10 178.0(2) . . . . ?
C13 C8 C9 C14 -174.9(3) . . . . ?
N2 C8 C9 C14 1.9(4) . . . . ?
C8 C9 C10 C11 -0.8(4) . . . . ?
C14 C9 C10 C11 175.3(3) . . . . ?
C9 C10 C11 C12 -0.3(5) . . . . ?
C10 C11 C12 C13 1.0(5) . . . . ?
C9 C8 C13 C12 -0.5(5) . . . . ?
N2 C8 C13 C12 -177.3(3) . . . . ?
C11 C12 C13 C8 -0.7(5) . . . . ?
C1 N1 C14 C9 -1.0(4) . . . . ?
C15 N1 C14 C9 177.3(3) . . . . ?
C1 N1 C14 S2 179.84(19) . . . . ?
C15 N1 C14 S2 -1.9(4) . . . . ?
C8 C9 C14 N1 -71.3(3) . . . . ?
C10 C9 C14 N1 112.7(3) . . . . ?
C8 C9 C14 S2 108.0(3) . . . . ?
C10 C9 C14 S2 -68.1(3) . . . . ?
